data_2240789
loop_
_publ_author_name
'Sudheer, Radhika'
'Sithambaresan, M.'
'Sajitha, N. R.'
'Manoj, E.'
'Kurup, M. R. Prathapachandra'

_publ_section_title
;
 Crystal structure of
 aqua[(<i>E</i>)-<i>N</i>'-(5-bromo-2-oxidobenzylidene-\k<i>O</i>)benzohydrazidato-\k^2^<i>O</i>,<i>N</i>']dioxidomolybdenum(VI)
 dimethylformamide monosolvate
;
_journal_coeditor_code PK2550
_journal_issue 6
_journal_name_full 'Acta Crystallographica Section E'
_journal_page_first 702
_journal_page_last 705
_journal_paper_doi 10.1107/S2056989015009639
_journal_volume 71
_journal_year 2015
_chemical_formula_iupac '[Mo (C14 H9 Br N2 O2) O2 (H2 O)], C3 H7 N O'
_chemical_formula_moiety 'C14 H11 Br Mo N2 O5, C3 H7 N O'
_chemical_formula_sum 'C17 H18 Br Mo N3 O6'
_chemical_formula_weight 536.19
_chemical_name_systematic
;Aqua[(<i>E</i>)-<i>N</i>'-(5-bromo-2-oxidobenzylidene-\k<i>O</i>)benzohydrazidato-\k^2^<i>O</i>,<i>N</i>']dioxidomolybdenum(VI)
dimethylformamide monosolvate
;
_space_group_crystal_system monoclinic
_space_group_IT_number 14
_space_group_name_Hall '-P 2yn'
_space_group_name_H-M_alt 'P 1 21/n 1'
_symmetry_space_group_name_Hall '-P 2yn'
_symmetry_space_group_name_H-M 'P 1 21/n 1'
_atom_sites_solution_hydrogens mixed
_audit_creation_method SHELXL-2014
_cell_angle_alpha 90
_cell_angle_beta 93.900(3)
_cell_angle_gamma 90
_cell_formula_units_Z 4
_cell_length_a 10.8581(8)
_cell_length_b 7.1145(5)
_cell_length_c 25.998(2)
_cell_measurement_reflns_used 5189
_cell_measurement_temperature 296(2)
_cell_measurement_theta_max 28.105
_cell_measurement_theta_min 2.863
_cell_volume 2003.7(3)
_computing_cell_refinement
;
APEX2 and SAINT (Bruker, 2004)
;
_computing_data_collection
;
APEX2 (Bruker, 2004)
;
_computing_data_reduction
;
SAINT and XPREP (Bruker, 2004)
;
_computing_molecular_graphics
;
ORTEP-3 (Burnett & Johnson, 1996) and DIAMOND (Brandenburg,
2010)
;
_computing_publication_material
;
SHELXL97 (Sheldrick, 2008) and publCIF (Westrip, 2010)
;
_computing_structure_refinement
;
SHELXL2014 (Sheldrick, 2015)
;
_computing_structure_solution
;
SHELXS2014 (Sheldrick, 2015)
;
_diffrn_ambient_temperature 296(2)
_diffrn_measured_fraction_theta_full 0.999
_diffrn_measured_fraction_theta_max 0.992
_diffrn_measurement_device_type 'Bruker APEXII CCD'
_diffrn_measurement_method '\w and \f scan'
_diffrn_radiation_type MoK\a
_diffrn_radiation_wavelength 0.71073
_diffrn_reflns_av_R_equivalents 0.0269
_diffrn_reflns_limit_h_max 14
_diffrn_reflns_limit_h_min -14
_diffrn_reflns_limit_k_max 9
_diffrn_reflns_limit_k_min -8
_diffrn_reflns_limit_l_max 31
_diffrn_reflns_limit_l_min -34
_diffrn_reflns_number 14880
_diffrn_reflns_theta_full 25.242
_diffrn_reflns_theta_max 28.302
_diffrn_reflns_theta_min 2.913
_exptl_absorpt_coefficient_mu 2.687
_exptl_absorpt_correction_T_max 0.4470
_exptl_absorpt_correction_T_min 0.3550
_exptl_absorpt_correction_type multi-scan
_exptl_absorpt_process_details
;
(SADABS; Bruker, 2004)
;
_exptl_crystal_colour yellow
_exptl_crystal_density_diffrn 1.777
_exptl_crystal_density_method 'not measured'
_exptl_crystal_description needle
_exptl_crystal_F_000 1064
_exptl_crystal_size_max 0.400
_exptl_crystal_size_mid 0.150
_exptl_crystal_size_min 0.100
_refine_diff_density_max 1.311
_refine_diff_density_min -0.885
_refine_ls_extinction_coef 0.0007(2)
_refine_ls_extinction_expression Fc^*^=kFc[1+0.001xFc^2^\l^3^/sin(2\q)]^-1/4^
_refine_ls_extinction_method
;
SHELXL2014 (Sheldrick, 2015)
;
_refine_ls_goodness_of_fit_ref 1.078
_refine_ls_hydrogen_treatment mixed
_refine_ls_matrix_type full
_refine_ls_number_parameters 264
_refine_ls_number_reflns 4957
_refine_ls_number_restraints 3
_refine_ls_restrained_S_all 1.078
_refine_ls_R_factor_all 0.0670
_refine_ls_R_factor_gt 0.0428
_refine_ls_shift/su_max 0.001
_refine_ls_shift/su_mean 0.000
_refine_ls_structure_factor_coef Fsqd
_refine_ls_weighting_details 'w=1/[\s^2^(Fo^2^)+(0.0418P)^2^+1.3003P] where P=(Fo^2^+2Fc^2^)/3'
_refine_ls_weighting_scheme calc
_refine_ls_wR_factor_gt 0.0874
_refine_ls_wR_factor_ref 0.0960
_reflns_number_gt 3710
_reflns_number_total 4957
_reflns_threshold_expression I>2\s(I)
_cod_data_source_file pk2550sup1.cf
_cod_data_source_block I
_cod_database_code 2240789
_shelx_space_group_comment
;
The symmetry employed for this shelxl refinement is uniquely defined
by the following loop, which should always be used as a source of
symmetry information in preference to the above space-group names.
They are only intended as comments.
;
_shelx_estimated_absorpt_t_min 0.413
_shelx_estimated_absorpt_t_max 0.499
_shelxl_version_number 2.014

loop_
_space_group_symop_operation_xyz
'x, y, z'
'-x+1/2, y+1/2, -z+1/2'
'-x, -y, -z'
'x-1/2, -y-1/2, z-1/2'

loop_
_atom_site_type_symbol
_atom_site_label
_atom_site_fract_x
_atom_site_fract_y
_atom_site_fract_z
_atom_site_U_iso_or_equiv
_atom_site_adp_type
_atom_site_calc_flag
_atom_site_occupancy
C C1 0.6397(3) 0.2038(4) 0.03480(13) 0.0315(7) Uani d 1
C C2 0.5256(3) 0.2057(5) 0.05560(14) 0.0399(8) Uani d 1
H H2 0.4549 0.1793 0.0346 0.048 Uiso calc 1
C C3 0.5153(3) 0.2461(5) 0.10676(14) 0.0453(9) Uani d 1
H H3 0.4382 0.2497 0.1203 0.054 Uiso calc 1
C C4 0.6213(3) 0.2812(5) 0.13790(14) 0.0433(8) Uani d 1
C C5 0.7351(3) 0.2765(5) 0.11877(13) 0.0402(8) Uani d 1
H H5 0.8051 0.2982 0.1406 0.048 Uiso calc 1
C C6 0.7471(3) 0.2391(4) 0.06655(12) 0.0312(6) Uani d 1
C C7 0.8694(3) 0.2411(4) 0.04814(12) 0.0317(6) Uani d 1
H H7 0.9367 0.2462 0.0722 0.038 Uiso calc 1
C C8 1.0185(3) 0.2494(4) -0.06177(12) 0.0299(6) Uani d 1
C C9 1.1389(3) 0.2485(4) -0.08474(12) 0.0315(6) Uani d 1
C C10 1.2469(3) 0.2848(5) -0.05437(13) 0.0354(7) Uani d 1
H H10 1.2436 0.3138 -0.0196 0.042 Uiso calc 1
C C11 1.3591(3) 0.2772(5) -0.07643(15) 0.0443(9) Uani d 1
H H11 1.4315 0.3026 -0.0564 0.053 Uiso calc 1
C C12 1.3649(3) 0.2328(6) -0.12723(16) 0.0524(10) Uani d 1
H H12 1.4410 0.2266 -0.1415 0.063 Uiso calc 1
C C13 1.2584(4) 0.1972(7) -0.15748(16) 0.0620(12) Uani d 1
H H13 1.2624 0.1666 -0.1921 0.074 Uiso calc 1
C C14 1.1456(3) 0.2070(6) -0.13613(14) 0.0498(10) Uani d 1
H H14 1.0735 0.1853 -0.1567 0.060 Uiso calc 1
C C15 0.3158(5) 1.0771(9) 0.2643(2) 0.105(2) Uani d 1
H H15A 0.2832 1.0438 0.2303 0.158 Uiso calc 1
H H15B 0.3700 1.1831 0.2624 0.158 Uiso calc 1
H H15C 0.2491 1.1090 0.2852 0.158 Uiso calc 1
C C16 0.4848(5) 0.8476(8) 0.2605(2) 0.0858(16) Uani d 1
H H16A 0.5059 0.7242 0.2732 0.129 Uiso calc 1
H H16B 0.5547 0.9293 0.2661 0.129 Uiso calc 1
H H16C 0.4614 0.8408 0.2243 0.129 Uiso calc 1
C C17 0.3545(4) 0.8450(7) 0.33094(16) 0.0553(10) Uani d 1
H H17 0.2877 0.8967 0.3465 0.066 Uiso calc 1
N N1 0.8897(2) 0.2360(3) 0.00006(10) 0.0284(5) Uani d 1
N N2 1.0134(2) 0.2354(4) -0.01231(10) 0.0308(6) Uani d 1
N N3 0.3835(3) 0.9198(5) 0.28720(12) 0.0550(8) Uani d 1
O O1 0.64511(18) 0.1587(4) -0.01536(9) 0.0394(5) Uani d 1
O O2 0.92037(18) 0.2583(3) -0.09418(9) 0.0367(5) Uani d 1
O O3 0.6772(2) 0.1701(4) -0.12470(9) 0.0512(7) Uani d 1
O O4 0.7253(2) 0.4738(4) -0.06416(11) 0.0539(7) Uani d 1
O O5 0.4074(3) 0.7140(5) 0.35275(12) 0.0743(9) Uani d 1
O O6 0.8105(2) -0.0693(3) -0.06282(10) 0.0384(5) Uani d 1
Br Br1 0.60802(5) 0.33679(9) 0.20859(2) 0.07719(18) Uani d 1
Mo Mo1 0.75010(2) 0.23944(4) -0.06785(2) 0.03247(10) Uani d 1
H H6A 0.858(3) -0.117(5) -0.0387(9) 0.046(11) Uiso d 1
H H6B 0.834(4) -0.118(6) -0.0907(8) 0.092(18) Uiso d 1

loop_
_atom_site_aniso_label
_atom_site_aniso_U_11
_atom_site_aniso_U_22
_atom_site_aniso_U_33
_atom_site_aniso_U_12
_atom_site_aniso_U_13
_atom_site_aniso_U_23
C1 0.0296(14) 0.0328(18) 0.0324(16) 0.0022(12) 0.0037(12) 0.0019(13)
C2 0.0290(15) 0.047(2) 0.044(2) -0.0013(13) 0.0035(14) 0.0032(16)
C3 0.0371(16) 0.057(2) 0.043(2) 0.0015(17) 0.0154(15) 0.0038(18)
C4 0.052(2) 0.047(2) 0.0325(18) -0.0001(16) 0.0122(15) 0.0028(16)
C5 0.0396(17) 0.048(2) 0.0326(17) 0.0010(15) 0.0016(13) 0.0010(16)
C6 0.0303(14) 0.0311(16) 0.0322(16) 0.0032(13) 0.0022(11) 0.0040(14)
C7 0.0280(13) 0.0354(17) 0.0309(16) 0.0003(13) -0.0030(11) -0.0033(15)
C8 0.0270(13) 0.0281(16) 0.0346(16) -0.0016(13) 0.0017(11) 0.0037(14)
C9 0.0262(13) 0.0333(17) 0.0352(17) 0.0019(13) 0.0033(12) 0.0053(15)
C10 0.0318(15) 0.038(2) 0.0363(18) -0.0015(13) 0.0013(13) 0.0070(14)
C11 0.0276(14) 0.056(2) 0.049(2) -0.0003(15) 0.0004(14) 0.0156(18)
C12 0.0327(16) 0.074(3) 0.052(2) 0.0104(18) 0.0146(16) 0.014(2)
C13 0.047(2) 0.101(4) 0.039(2) 0.009(2) 0.0117(17) 0.000(2)
C14 0.0346(17) 0.077(3) 0.038(2) -0.0012(17) 0.0021(15) -0.0014(19)
C15 0.102(4) 0.099(5) 0.116(5) 0.026(4) 0.017(4) 0.044(4)
C16 0.083(4) 0.103(4) 0.075(4) 0.012(3) 0.035(3) 0.021(3)
C17 0.056(2) 0.069(3) 0.042(2) -0.008(2) 0.0081(18) -0.005(2)
N1 0.0229(11) 0.0293(14) 0.0326(14) 0.0023(10) 0.0002(9) -0.0006(12)
N2 0.0217(11) 0.0353(15) 0.0352(14) 0.0005(10) 0.0007(10) -0.0010(12)
N3 0.060(2) 0.062(2) 0.0432(19) 0.0035(16) 0.0052(15) 0.0134(16)
O1 0.0249(10) 0.0582(15) 0.0347(13) -0.0035(10) 0.0002(9) -0.0062(12)
O2 0.0259(9) 0.0533(15) 0.0307(11) 0.0017(10) -0.0001(8) 0.0064(11)
O3 0.0334(12) 0.086(2) 0.0321(13) 0.0029(12) -0.0099(10) -0.0021(13)
O4 0.0500(15) 0.0474(16) 0.0641(18) 0.0155(12) 0.0026(13) 0.0089(13)
O5 0.087(2) 0.088(3) 0.0481(18) -0.0023(18) 0.0050(16) 0.0220(17)
O6 0.0417(13) 0.0406(14) 0.0323(13) 0.0056(10) -0.0025(10) -0.0038(12)
Br1 0.0820(3) 0.1149(5) 0.0373(2) -0.0145(3) 0.0234(2) -0.0067(3)
Mo1 0.02312(13) 0.04399(19) 0.02970(15) 0.00441(12) -0.00257(9) 0.00338(13)

loop_
_atom_type_symbol
_atom_type_description
_atom_type_scat_dispersion_real
_atom_type_scat_dispersion_imag
_atom_type_scat_source
C C 0.0033 0.0016 'International Tables Vol C Tables 4.2.6.8 and 6.1.1.4'
H H 0.0000 0.0000 'International Tables Vol C Tables 4.2.6.8 and 6.1.1.4'
N N 0.0061 0.0033 'International Tables Vol C Tables 4.2.6.8 and 6.1.1.4'
O O 0.0106 0.0060 'International Tables Vol C Tables 4.2.6.8 and 6.1.1.4'
Br Br -0.2901 2.4595 'International Tables Vol C Tables 4.2.6.8 and 6.1.1.4'
Mo Mo -1.6832 0.6857 'International Tables Vol C Tables 4.2.6.8 and 6.1.1.4'

loop_
_geom_angle_atom_site_label_1
_geom_angle_atom_site_label_2
_geom_angle_atom_site_label_3
_geom_angle
O1 C1 C2 118.6(3)
O1 C1 C6 121.4(3)
C2 C1 C6 119.9(3)
C3 C2 C1 120.9(3)
C3 C2 H2 119.5
C1 C2 H2 119.5
C2 C3 C4 119.0(3)
C2 C3 H3 120.5
C4 C3 H3 120.5
C5 C4 C3 121.4(3)
C5 C4 Br1 119.3(3)
C3 C4 Br1 119.3(3)
C4 C5 C6 120.4(3)
C4 C5 H5 119.8
C6 C5 H5 119.8
C5 C6 C1 118.4(3)
C5 C6 C7 118.0(3)
C1 C6 C7 123.6(3)
N1 C7 C6 123.1(3)
N1 C7 H7 118.5
C6 C7 H7 118.5
N2 C8 O2 123.6(3)
N2 C8 C9 120.0(3)
O2 C8 C9 116.3(3)
C14 C9 C10 119.5(3)
C14 C9 C8 120.1(3)
C10 C9 C8 120.4(3)
C11 C10 C9 119.3(3)
C11 C10 H10 120.3
C9 C10 H10 120.3
C12 C11 C10 120.7(3)
C12 C11 H11 119.7
C10 C11 H11 119.7
C11 C12 C13 120.3(3)
C11 C12 H12 119.9
C13 C12 H12 119.9
C12 C13 C14 119.6(4)
C12 C13 H13 120.2
C14 C13 H13 120.2
C9 C14 C13 120.6(3)
C9 C14 H14 119.7
C13 C14 H14 119.7
N3 C15 H15A 109.5
N3 C15 H15B 109.5
H15A C15 H15B 109.5
N3 C15 H15C 109.5
H15A C15 H15C 109.5
H15B C15 H15C 109.5
N3 C16 H16A 109.5
N3 C16 H16B 109.5
H16A C16 H16B 109.5
N3 C16 H16C 109.5
H16A C16 H16C 109.5
H16B C16 H16C 109.5
O5 C17 N3 125.6(4)
O5 C17 H17 117.2
N3 C17 H17 117.2
C7 N1 N2 117.0(2)
C7 N1 Mo1 127.82(19)
N2 N1 Mo1 115.16(18)
C8 N2 N1 109.5(2)
C17 N3 C16 120.7(4)
C17 N3 C15 121.7(4)
C16 N3 C15 117.6(4)
C1 O1 Mo1 132.99(19)
C8 O2 Mo1 120.02(19)
Mo1 O6 H6A 126(2)
Mo1 O6 H6B 116(3)
H6A O6 H6B 105(2)
O4 Mo1 O3 105.57(13)
O4 Mo1 O1 98.63(11)
O3 Mo1 O1 105.44(11)
O4 Mo1 O2 96.11(11)
O3 Mo1 O2 96.16(10)
O1 Mo1 O2 149.37(9)
O4 Mo1 N1 93.86(11)
O3 Mo1 N1 158.18(11)
O1 Mo1 N1 80.79(9)
O2 Mo1 N1 71.52(9)
O4 Mo1 O6 170.43(11)
O3 Mo1 O6 83.47(11)
O1 Mo1 O6 81.64(10)
O2 Mo1 O6 79.51(9)
N1 Mo1 O6 76.70(9)

loop_
_geom_bond_atom_site_label_1
_geom_bond_atom_site_label_2
_geom_bond_distance
C1 O1 1.348(4)
C1 C2 1.386(4)
C1 C6 1.405(4)
C2 C3 1.373(5)
C2 H2 0.9300
C3 C4 1.384(5)
C3 H3 0.9300
C4 C5 1.364(5)
C4 Br1 1.895(4)
C5 C6 1.398(4)
C5 H5 0.9300
C6 C7 1.441(4)
C7 N1 1.284(4)
C7 H7 0.9300
C8 N2 1.295(4)
C8 O2 1.314(3)
C8 C9 1.474(4)
C9 C14 1.375(5)
C9 C10 1.393(4)
C10 C11 1.382(4)
C10 H10 0.9300
C11 C12 1.363(5)
C11 H11 0.9300
C12 C13 1.377(6)
C12 H12 0.9300
C13 C14 1.380(5)
C13 H13 0.9300
C14 H14 0.9300
C15 N3 1.445(6)
C15 H15A 0.9600
C15 H15B 0.9600
C15 H15C 0.9600
C16 N3 1.435(5)
C16 H16A 0.9600
C16 H16B 0.9600
C16 H16C 0.9600
C17 O5 1.215(5)
C17 N3 1.313(5)
C17 H17 0.9300
N1 N2 1.403(3)
N1 Mo1 2.247(2)
O1 Mo1 1.924(2)
O2 Mo1 2.019(2)
O3 Mo1 1.702(2)
O4 Mo1 1.693(3)
O6 Mo1 2.293(2)
O6 H6A 0.857(10)
O6 H6B 0.856(10)

loop_
_geom_hbond_atom_site_label_D
_geom_hbond_atom_site_label_H
_geom_hbond_atom_site_label_A
_geom_hbond_site_symmetry_A
_geom_hbond_distance_DH
_geom_hbond_distance_HA
_geom_hbond_distance_DA
_geom_hbond_angle_DHA
C7 H7 O5 2_645 0.93 2.51 3.421(5) 168.2
C17 H17 O4 4_576 0.93 2.63 3.404(5) 141.2
O6 H6A N2 3_755 0.857(10) 2.038(11) 2.891(3) 173(3)
O6 H6B O5 4_665 0.856(10) 1.852(13) 2.701(4) 171(4)

loop_
_geom_torsion_atom_site_label_1
_geom_torsion_atom_site_label_2
_geom_torsion_atom_site_label_3
_geom_torsion_atom_site_label_4
_geom_torsion
O1 C1 C2 C3 178.4(3)
C6 C1 C2 C3 1.5(5)
C1 C2 C3 C4 -1.4(5)
C2 C3 C4 C5 0.0(6)
C2 C3 C4 Br1 -179.9(3)
C3 C4 C5 C6 1.2(5)
Br1 C4 C5 C6 -178.8(3)
C4 C5 C6 C1 -1.0(5)
C4 C5 C6 C7 178.3(3)
O1 C1 C6 C5 -177.1(3)
C2 C1 C6 C5 -0.3(5)
O1 C1 C6 C7 3.6(5)
C2 C1 C6 C7 -179.6(3)
C5 C6 C7 N1 -169.5(3)
C1 C6 C7 N1 9.8(5)
N2 C8 C9 C14 160.5(3)
O2 C8 C9 C14 -17.2(5)
N2 C8 C9 C10 -17.8(5)
O2 C8 C9 C10 164.5(3)
C14 C9 C10 C11 -0.4(5)
C8 C9 C10 C11 177.9(3)
C9 C10 C11 C12 -0.7(5)
C10 C11 C12 C13 0.8(6)
C11 C12 C13 C14 0.2(7)
C10 C9 C14 C13 1.3(6)
C8 C9 C14 C13 -177.0(4)
C12 C13 C14 C9 -1.2(7)
C6 C7 N1 N2 -178.9(3)
C6 C7 N1 Mo1 3.7(4)
O2 C8 N2 N1 -1.4(4)
C9 C8 N2 N1 -178.9(3)
C7 N1 N2 C8 -173.6(3)
Mo1 N1 N2 C8 4.1(3)
O5 C17 N3 C16 0.4(7)
O5 C17 N3 C15 -179.4(5)
C2 C1 O1 Mo1 146.6(3)
C6 C1 O1 Mo1 -36.6(4)
N2 C8 O2 Mo1 -2.5(4)
C9 C8 O2 Mo1 175.1(2)

_cod_database_fobs_code 2240789
